data_2215294
loop_
_publ_author_name
'Kathrine V. Booth'
'Sarah F. Jenkinson'
'Watkin, David J.'
'Hazel Sharp'
'Paul Wyn Jones'
'Robert J. Nash'
'George W. J. Fleet'

_publ_section_title
;(2<i>S</i>,3<i>R</i>,4<i>R</i>,5<i>S</i>)-3,4,5-Trihydroxypipecolic acid
 dihydrate
 [(2<i>S</i>,3<i>R</i>,4<i>R</i>,5<i>S</i>)-3,4,5-trihydroxypiperidine-2-carboxylic
 acid dihydrate]
;
_journal_coeditor_code WN2187
_journal_issue 9
_journal_name_full 'Acta Crystallographica Section E'
_journal_page_first o3783
_journal_page_last o3784
_journal_paper_doi 10.1107/S1600536807039281
_journal_volume 63
_journal_year 2007
_chemical_formula_iupac 'C6 H11 N1 O5, 2H2 O'
_chemical_formula_moiety 'C6 H11 N1 O5, 2(H2 O)'
_chemical_formula_sum 'C6 H15 N O7'
_chemical_formula_weight 213.19
_chemical_name_common
;
(2<i>S</i>,3<i>R</i>,4<i>R</i>,5<i>S</i>)-3,4,5-Trihydroxypipecolic acid
dihydrate
;
_chemical_name_systematic
;
(2<i>S</i>,3<i>R</i>,4<i>R</i>,5<i>S</i>)-3,4,5-Trihydroxypiperidine-2-\
carboxylic acid dihydrate
;
_space_group_IT_number 19
_symmetry_cell_setting orthorhombic
_symmetry_space_group_name_Hall 'P 2ac 2ab'
_symmetry_space_group_name_H-M 'P 21 21 21'
_atom_sites_solution_hydrogens geom
_atom_sites_solution_primary direct
_audit_creation_method CRYSTALS_ver_12.84
_cell_angle_alpha 90
_cell_angle_beta 90
_cell_angle_gamma 90
_cell_formula_units_Z 4
_cell_length_a 6.4536(2)
_cell_length_b 6.7954(2)
_cell_length_c 20.7965(8)
_cell_measurement_reflns_used 1088
_cell_measurement_temperature 150
_cell_measurement_theta_max 27
_cell_measurement_theta_min 5
_cell_volume 912.03(5)
_computing_cell_refinement 'DENZO/SCALEPACK (Otwinowski & Minor, 1997)'
_computing_data_collection 'COLLECT (Nonius, 2001).'
_computing_data_reduction DENZO/SCALEPACK
_computing_molecular_graphics 'CAMERON (Watkin <i>et al.</i>,  1996)'
_computing_publication_material CRYSTALS
_computing_structure_refinement 'CRYSTALS (Betteridge <i>et al.</i>,  2003)'
_computing_structure_solution 'SIR92 (Altomare <i>et al.</i>,  1994)'
_diffrn_ambient_temperature 150
_diffrn_measured_fraction_theta_full 0.978
_diffrn_measured_fraction_theta_max 0.975
_diffrn_measurement_device_type 'Nonius KappaCCD'
_diffrn_measurement_method \w
_diffrn_radiation_monochromator graphite
_diffrn_radiation_type 'Mo K\a'
_diffrn_radiation_wavelength 0.71073
_diffrn_reflns_av_R_equivalents 0.028
_diffrn_reflns_limit_h_max 8
_diffrn_reflns_limit_h_min -8
_diffrn_reflns_limit_k_max 8
_diffrn_reflns_limit_k_min -8
_diffrn_reflns_limit_l_max 26
_diffrn_reflns_limit_l_min -26
_diffrn_reflns_number 4710
_diffrn_reflns_theta_full 26.628
_diffrn_reflns_theta_max 27.451
_diffrn_reflns_theta_min 5.257
_diffrn_standards_number 0
_exptl_absorpt_coefficient_mu 0.143
_exptl_absorpt_correction_T_max 0.99
_exptl_absorpt_correction_T_min 0.70
_exptl_absorpt_correction_type multi-scan
_exptl_absorpt_process_details '(DENZO/SCALEPACK; Otwinowski & Minor, 1997)'
_exptl_crystal_colour colourless
_exptl_crystal_density_diffrn 1.553
_exptl_crystal_description lath
_exptl_crystal_F_000 456
_exptl_crystal_size_max 0.60
_exptl_crystal_size_mid 0.20
_exptl_crystal_size_min 0.05
_refine_diff_density_max 0.51
_refine_diff_density_min -0.49
_refine_ls_extinction_method None
_refine_ls_goodness_of_fit_ref 0.9684
_refine_ls_hydrogen_treatment constr
_refine_ls_matrix_type full
_refine_ls_number_parameters 127
_refine_ls_number_reflns 1216
_refine_ls_number_restraints 0
_refine_ls_R_factor_all 0.0417
_refine_ls_R_factor_gt 0.0381
_refine_ls_shift/su_max 0.000133
_refine_ls_structure_factor_coef Fsqd
_refine_ls_weighting_details
;
Method= Modified Sheldrick
w=1/[\s^2^(F^2^) + (0.04P)^2^ + 0.79P], where P=[max(Fo^2^,0) + 2Fc^2^]/3
;
_refine_ls_weighting_scheme calc
_refine_ls_wR_factor_all 0.0973
_refine_ls_wR_factor_gt 0.0954
_refine_ls_wR_factor_ref 0.0973
_reflns_number_gt 1130
_reflns_number_total 1232
_reflns_threshold_expression I>2\s(I)
_cod_data_source_file wn2187.cif
_cod_data_source_block I
_cod_depositor_comments
;
The following automatic conversions were performed:
'_symmetry_cell_setting' value 'Orthorhombic' changed to 'orthorhombic'
according to '/home/saulius/struct/CIF-dictionaries/cif_core.dic'
dictionary named 'cif_core.dic' version 2.4.1 from 2010-06-29.

Automatic conversion script
Id: cif_fix_enum 1527 2010-12-29 10:47:43Z saulius 

The following automatic conversions were performed:

'_symmetry_cell_setting' value 'Orthorhombic' changed to
'orthorhombic' according to
/home/saulius/struct/CIF-dictionaries/cif_core.dic dictionary named
'cif_core.dic' version 2.4.1 from 2010-06-29.

Automatic conversion script
Id: cif_fix_values 1715 2011-07-08 13:25:40Z adriana 
;
_cod_original_sg_symbol_Hall ' '
_cod_original_formula_sum 'C6 H15 N1 O7'
_cod_database_code 2215294
_cod_database_fobs_code 2215294

loop_
_symmetry_equiv_pos_as_xyz
x,y,z
x+1/2,-y+1/2,-z
-x,y+1/2,-z+1/2
-x+1/2,-y,z+1/2

loop_
_atom_site_type_symbol
_atom_site_label
_atom_site_fract_x
_atom_site_fract_y
_atom_site_fract_z
_atom_site_U_iso_or_equiv
_atom_site_adp_type
_atom_site_occupancy
C C1 0.2706(4) 0.4469(3) 0.09371(10) 0.0125 Uani 1.0000
C C2 0.4597(4) 0.5852(3) 0.09037(11) 0.0135 Uani 1.0000
C C3 0.5846(4) 0.5616(3) 0.15241(10) 0.0140 Uani 1.0000
C C4 0.6474(4) 0.3472(3) 0.16360(10) 0.0145 Uani 1.0000
C C5 0.4652(4) 0.2059(4) 0.15918(10) 0.0162 Uani 1.0000
N N6 0.3496(3) 0.2409(3) 0.09815(9) 0.0138 Uani 1.0000
O O7 0.7297(3) 0.3209(3) 0.22635(8) 0.0201 Uani 1.0000
O O8 0.7650(3) 0.6819(3) 0.15172(8) 0.0203 Uani 1.0000
O O9 0.3908(3) 0.7817(2) 0.08402(8) 0.0188 Uani 1.0000
C C10 0.1319(4) 0.4703(3) 0.03465(11) 0.0145 Uani 1.0000
O O11 0.1734(3) 0.3657(2) -0.01336(8) 0.0182 Uani 1.0000
O O12 -0.0094(3) 0.5953(3) 0.03846(8) 0.0197 Uani 1.0000
O O13 0.5093(3) 0.4875(3) -0.09049(9) 0.0245 Uani 1.0000
O O14 0.1139(3) 0.4431(3) 0.25178(8) 0.0219 Uani 1.0000
H H53 0.1888 0.4763 0.1325 0.0144 Uiso 1.0000
H H21 0.5494 0.5483 0.0542 0.0152 Uiso 1.0000
H H31 0.4980 0.6064 0.1881 0.0164 Uiso 1.0000
H H41 0.7446 0.3060 0.1304 0.0185 Uiso 1.0000
H H51 0.3738 0.2288 0.1943 0.0194 Uiso 1.0000
H H52 0.5136 0.0728 0.1598 0.0200 Uiso 1.0000
H H8 0.4482 0.7978 0.0488 0.0298 Uiso 1.0000
H H9 0.8379 0.3808 0.2289 0.0308 Uiso 1.0000
H H11 0.8225 0.6618 0.1179 0.0318 Uiso 1.0000
H H12 0.4020 0.4671 -0.0716 0.0382 Uiso 1.0000
H H13 0.5566 0.5959 -0.0797 0.0377 Uiso 1.0000
H H54 0.1524 0.3750 0.2828 0.0338 Uiso 1.0000
H H15 0.1530 0.5584 0.2601 0.0337 Uiso 1.0000
H H2 0.3560 0.1726 0.0693 0.0227 Uiso 1.0000
H H14 -0.0891 0.6336 0.0122 0.0341 Uiso 1.0000

loop_
_atom_site_aniso_label
_atom_site_aniso_U_11
_atom_site_aniso_U_22
_atom_site_aniso_U_33
_atom_site_aniso_U_12
_atom_site_aniso_U_13
_atom_site_aniso_U_23
C1 0.0129(11) 0.0128(10) 0.0117(9) 0.0014(9) -0.0002(9) -0.0008(9)
C2 0.0157(11) 0.0108(10) 0.0139(9) 0.0004(9) 0.0010(9) 0.0003(9)
C3 0.0150(11) 0.0135(10) 0.0137(9) -0.0042(9) -0.0011(9) -0.0019(9)
C4 0.0147(11) 0.0157(10) 0.0131(10) -0.0001(10) -0.0022(8) -0.0015(8)
C5 0.0186(11) 0.0153(11) 0.0148(10) -0.0016(10) -0.0031(9) 0.0008(8)
N6 0.0176(9) 0.0122(9) 0.0115(8) 0.0011(8) -0.0013(8) -0.0020(7)
O7 0.0190(9) 0.0225(9) 0.0189(8) -0.0048(8) -0.0075(7) 0.0031(7)
O8 0.0191(9) 0.0206(9) 0.0210(8) -0.0092(8) 0.0005(7) -0.0019(7)
O9 0.0272(10) 0.0112(7) 0.0179(7) 0.0014(8) 0.0001(8) 0.0014(6)
C10 0.0133(11) 0.0153(10) 0.0150(10) -0.0031(10) 0.0005(9) 0.0012(8)
O11 0.0183(8) 0.0215(8) 0.0147(7) 0.0005(8) -0.0015(6) -0.0036(7)
O12 0.0195(9) 0.0240(9) 0.0157(7) 0.0072(8) -0.0020(7) 0.0011(7)
O13 0.0186(9) 0.0196(8) 0.0353(10) 0.0016(8) 0.0032(8) -0.0010(8)
O14 0.0265(10) 0.0202(8) 0.0189(8) -0.0019(9) -0.0046(7) 0.0010(7)

loop_
_atom_type_symbol
_atom_type_scat_dispersion_real
_atom_type_scat_dispersion_imag
_atom_type_scat_source
C 0.0033 0.0016 'International Tables Vol C 4.2.6.8 and 6.1.1.4'
H 0.0000 0.0000 'International Tables Vol C 4.2.6.8 and 6.1.1.4'
N 0.0061 0.0033 'International Tables Vol C 4.2.6.8 and 6.1.1.4'
O 0.0106 0.0060 'International Tables Vol C 4.2.6.8 and 6.1.1.4'

loop_
_geom_angle_atom_site_label_1
_geom_angle_atom_site_label_2
_geom_angle_atom_site_label_3
_geom_angle
_geom_angle_publ_flag
C2 C1 N6 107.68(18) no
C2 C1 C10 111.34(18) no
N6 C1 C10 110.34(18) no
C2 C1 H53 109.7 no
N6 C1 H53 108.8 no
C10 C1 H53 108.9 no
C1 C2 C3 108.35(18) no
C1 C2 O9 109.31(19) no
C3 C2 O9 110.11(18) no
C1 C2 H21 110.2 no
C3 C2 H21 108.0 no
O9 C2 H21 110.8 no
C2 C3 C4 111.59(18) no
C2 C3 O8 111.22(18) no
C4 C3 O8 109.39(19) no
C2 C3 H31 107.9 no
C4 C3 H31 109.4 no
O8 C3 H31 107.2 no
C3 C4 C5 112.76(19) no
C3 C4 O7 111.00(18) no
C5 C4 O7 105.40(18) no
C3 C4 H41 109.7 no
C5 C4 H41 105.9 no
O7 C4 H41 112.0 no
C4 C5 N6 109.73(18) no
C4 C5 H51 109.3 no
N6 C5 H51 108.5 no
C4 C5 H52 110.0 no
N6 C5 H52 109.0 no
H51 C5 H52 110.2 no
C1 N6 C5 111.90(17) no
C1 N6 H2 122.8 no
C5 N6 H2 123.2 no
C4 O7 H9 108.6 no
C3 O8 H11 106.7 no
C2 O9 H8 93.8 no
C1 C10 O11 117.1(2) no
C1 C10 O12 116.59(19) no
O11 C10 O12 126.3(2) no
C10 O12 H14 130.8 no
H12 O13 H13 109.7 no
H54 O14 H15 105.6 no

loop_
_geom_bond_atom_site_label_1
_geom_bond_atom_site_label_2
_geom_bond_distance
_geom_bond_publ_flag
C1 C2 1.542(3) no
C1 N6 1.493(3) no
C1 C10 1.528(3) no
C1 H53 0.985 no
C2 C3 1.530(3) no
C2 O9 1.414(3) no
C2 H21 0.982 no
C3 C4 1.530(3) no
C3 O8 1.423(3) no
C3 H31 0.978 no
C4 C5 1.521(3) no
C4 O7 1.420(3) no
C4 H41 0.974 no
C5 N6 1.491(3) no
C5 H51 0.952 no
C5 H52 0.957 no
N6 H2 0.760 no
O7 H9 0.810 no
O8 H11 0.807 no
O9 H8 0.828 no
C10 O11 1.255(3) no
C10 O12 1.248(3) no
O12 H14 0.794 no
O13 H12 0.807 no
O13 H13 0.829 no
O14 H54 0.832 no
O14 H15 0.841 no

loop_
_geom_hbond_atom_site_label_D
_geom_hbond_atom_site_label_H
_geom_hbond_atom_site_label_A
_geom_hbond_site_symmetry_A
_geom_hbond_distance_DH
_geom_hbond_distance_HA
_geom_hbond_distance_DA
_geom_hbond_angle_DHA
_geom_hbond_publ_flag
O9 H8 O12 2_565 0.83 1.97 2.757(2) 157 yes
O7 H9 O14 1_655 0.81 1.89 2.667(2) 160 yes
O8 H11 O12 1_655 0.81 2.03 2.831(2) 174 yes
O13 H12 O11 . 0.81 2.03 2.821(2) 166 yes
O14 H54 O8 3_645 0.83 1.96 2.791(2) 172 yes
O14 H15 O7 3_655 0.84 1.96 2.796(2) 174 yes
O12 H14 O9 2_465 0.79 2.09 2.757(2) 142 yes

loop_
_cod_related_entry_id
_cod_related_entry_database
_cod_related_entry_code
1 ChemSpider 21184325
